data_7221842
loop_
_publ_author_name
'Martin, Lee'
'Yang, Songjie'
'Brooks, Andrew C.'
'Horton, Peter N.'
'Male, Louise'
'Moulfi, Ourida'
'Harmand, Lydie'
'Day, Peter'
'Clegg, William'
'Harrington, Ross W.'
'Wallis, John D.'

_publ_section_title
;
 Contrasting crystal packing arrangements in triiodide salts of radical
 cations of chiral bis(pyrrolo[3,4-d])tetrathiafulvalenes
;
_journal_issue 38
_journal_name_full CrystEngComm
_journal_page_first 7354
_journal_paper_doi 10.1039/C5CE01430A
_journal_volume 17
_journal_year 2015
_chemical_absolute_configuration ad
_chemical_formula_sum 'C40 H31 Cl I3 N2 S4'
_chemical_formula_weight 1084.06
_chemical_name_systematic 'Bis(R-N-(1-naphthyl)ethylpyrrolo)tetrathiafulvalenetriiodide chlorobenzene solvate 12.I3.PhCl'
_space_group_crystal_system monoclinic
_space_group_IT_number 5
_space_group_name_Hall 'C 2y'
_space_group_name_H-M_alt 'C 1 2 1'
_symmetry_space_group_name_Hall 'C 2y'
_symmetry_space_group_name_H-M 'C 1 2 1'
_atom_sites_solution_hydrogens geom
_audit_creation_method SHELXL-2013
_audit_update_record
;
2015-07-19 deposited with the CCDC.
2015-08-20 downloaded from the CCDC.
;
_cell_angle_alpha 90
_cell_angle_beta 123.371(7)
_cell_angle_gamma 90
_cell_formula_units_Z 4
_cell_length_a 26.3842(14)
_cell_length_b 9.0879(2)
_cell_length_c 19.4801(9)
_cell_measurement_reflns_used 6624
_cell_measurement_temperature 120(2)
_cell_measurement_theta_max 28.9122
_cell_measurement_theta_min 2.9468
_cell_volume 3900.8(4)
_computing_cell_refinement
;
CrysAlisPro, Oxford Diffraction Ltd.,
Version 1.171.34.36 (release 02-08-2010 CrysAlis171 .NET)
(compiled Aug  2 2010,13:00:58)
;
_computing_data_collection
;
CrysAlisPro, Oxford Diffraction Ltd.,
Version 1.171.34.36 (release 02-08-2010 CrysAlis171 .NET)
(compiled Aug  2 2010,13:00:58)
;
_computing_data_reduction
;
CrysAlisPro, Oxford Diffraction Ltd.,
Version 1.171.34.36 (release 02-08-2010 CrysAlis171 .NET)
(compiled Aug  2 2010,13:00:58)   
;
_computing_structure_refinement 'SHELXL-2013 (Sheldrick, 2013)'
_computing_structure_solution SHELX-s
_diffrn_ambient_temperature 120(2)
_diffrn_detector_area_resol_mean 15.9832
_diffrn_measured_fraction_theta_full 0.983
_diffrn_measured_fraction_theta_max 0.861
_diffrn_measurement_device_type 'Xcalibur, Sapphire3'
_diffrn_measurement_method \w/2\q
_diffrn_radiation_monochromator graphite
_diffrn_radiation_source 'Enhance (Mo) X-ray Source'
_diffrn_radiation_type MoK\a
_diffrn_radiation_wavelength 0.71073
_diffrn_reflns_av_R_equivalents 0.0174
_diffrn_reflns_av_unetI/netI 0.0337
_diffrn_reflns_laue_measured_fraction_full 0.983
_diffrn_reflns_laue_measured_fraction_max 0.861
_diffrn_reflns_limit_h_max 31
_diffrn_reflns_limit_h_min -35
_diffrn_reflns_limit_k_max 7
_diffrn_reflns_limit_k_min -11
_diffrn_reflns_limit_l_max 26
_diffrn_reflns_limit_l_min -15
_diffrn_reflns_number 9095
_diffrn_reflns_point_group_measured_fraction_full 0.725
_diffrn_reflns_point_group_measured_fraction_max 0.624
_diffrn_reflns_theta_full 27.000
_diffrn_reflns_theta_max 28.980
_diffrn_reflns_theta_min 2.953
_exptl_absorpt_coefficient_mu 2.719
_exptl_absorpt_correction_T_max 0.821
_exptl_absorpt_correction_T_min 0.313
_exptl_absorpt_correction_type analytical
_exptl_absorpt_process_details
;
CrysAlisPro, Oxford Diffraction Ltd.,
Version 1.171.33.52 (release 06-11-2009 CrysAlis171 .NET)
(compiled Nov  6 2009,16:24:50)
Analytical numeric absorption correction using a multifaceted crystal
model based on expressions derived by R.C. Clark & J.S. Reid.
(Clark, R. C. & Reid, J. S. (1995). Acta Cryst. A51, 887-897)
;
_exptl_crystal_colour black
_exptl_crystal_density_diffrn 1.846
_exptl_crystal_description plate
_exptl_crystal_F_000 2100
_exptl_crystal_recrystallization_method electrocrystallisation
_exptl_crystal_size_max 0.63
_exptl_crystal_size_mid 0.45
_exptl_crystal_size_min 0.07
_refine_diff_density_max 1.871
_refine_diff_density_min -0.862
_refine_diff_density_rms 0.102
_refine_ls_abs_structure_details
;
 Classical Flack method preferred over Parsons because s.u. lower.
;
_refine_ls_abs_structure_Flack -0.02(2)
_refine_ls_extinction_method none
_refine_ls_goodness_of_fit_ref 1.055
_refine_ls_hydrogen_treatment constr
_refine_ls_matrix_type full
_refine_ls_number_parameters 454
_refine_ls_number_reflns 6467
_refine_ls_number_restraints 1
_refine_ls_restrained_S_all 1.055
_refine_ls_R_factor_all 0.0325
_refine_ls_R_factor_gt 0.0280
_refine_ls_shift/su_max 0.001
_refine_ls_shift/su_mean 0.000
_refine_ls_structure_factor_coef Fsqd
_refine_ls_weighting_details 'w=1/[\s^2^(Fo^2^)+(0.0376P)^2^] where P=(Fo^2^+2Fc^2^)/3'
_refine_ls_weighting_scheme calc
_refine_ls_wR_factor_gt 0.0662
_refine_ls_wR_factor_ref 0.0675
_reflns_Friedel_coverage 0.366
_reflns_friedel_fraction_full 0.433
_reflns_friedel_fraction_max 0.356
_reflns_number_gt 5804
_reflns_number_total 6467
_reflns_threshold_expression 'I > 2\s(I)'
_cod_data_source_file c5ce01430a1.cif
_cod_data_source_block OU1JWC
_cod_depositor_comments 'Adding full bibliography for 7221839--7221844.cif.'
_cod_database_code 7221842
_shelx_space_group_comment
;
The symmetry employed for this shelxl refinement is uniquely defined
by the following loop, which should always be used as a source of
symmetry information in preference to the above space-group names.
They are only intended as comments.
;
_shelxl_version_number 2013-4

loop_
_space_group_symop_operation_xyz
'x, y, z'
'-x, y, -z'
'x+1/2, y+1/2, z'
'-x+1/2, y+1/2, -z'

loop_
_atom_site_label
_atom_site_type_symbol
_atom_site_fract_x
_atom_site_fract_y
_atom_site_fract_z
_atom_site_U_iso_or_equiv
_atom_site_adp_type
_atom_site_occupancy
_atom_site_site_symmetry_order
_atom_site_calc_flag
_atom_site_refinement_flags_posn
_atom_site_refinement_flags_adp
_atom_site_refinement_flags_occupancy
I1 I 0.5000 0.28170(6) 0.5000 0.01860(11) Uani 1 2 d S T P
I2 I 0.47549(2) 0.28162(4) 0.33401(2) 0.02362(10) Uani 1 1 d . . .
I3 I 0.5000 0.31091(6) 0.0000 0.02418(13) Uani 1 2 d S T P
I4 I 0.47220(2) 0.30937(5) 0.12724(2) 0.03058(11) Uani 1 1 d . . .
Cl1 Cl 0.77952(10) 0.5058(2) 0.52605(11) 0.0464(5) Uani 1 1 d . . .
S1 S 0.43263(9) 0.62627(16) 0.54813(11) 0.0177(4) Uani 1 1 d . . .
S2 S 0.43078(9) 0.95300(17) 0.54225(10) 0.0175(4) Uani 1 1 d . . .
S3 S 0.42039(9) 0.61621(16) 0.37636(10) 0.0160(3) Uani 1 1 d . . .
S4 S 0.42128(9) 0.94323(16) 0.37246(10) 0.0172(4) Uani 1 1 d . . .
N1 N 0.42752(19) 0.8035(6) 0.7280(2) 0.0155(9) Uani 1 1 d . . .
N2 N 0.4021(2) 0.7681(5) 0.1755(2) 0.0153(9) Uani 1 1 d . . .
C1 C 0.4268(2) 0.7871(7) 0.4962(3) 0.0154(10) Uani 1 1 d . . .
C2 C 0.4230(2) 0.7830(7) 0.4212(3) 0.0151(10) Uani 1 1 d . . .
C3 C 0.4326(3) 0.7180(6) 0.6265(4) 0.0161(14) Uani 1 1 d . . .
C4 C 0.4307(3) 0.8735(6) 0.6224(4) 0.0153(14) Uani 1 1 d . . .
C5 C 0.4107(3) 0.6967(7) 0.2883(4) 0.0151(13) Uani 1 1 d . . .
C6 C 0.4132(3) 0.8524(6) 0.2891(4) 0.0169(14) Uani 1 1 d . . .
C7 C 0.4299(3) 0.6755(7) 0.6923(4) 0.0178(15) Uani 1 1 d . . .
H7 H 0.4296 0.5778 0.7095 0.021 Uiso 1 1 calc R U .
C8 C 0.4274(4) 0.9222(7) 0.6867(4) 0.0207(16) Uani 1 1 d . . .
H8 H 0.4254 1.0219 0.6996 0.025 Uiso 1 1 calc R U .
C9 C 0.4033(3) 0.6482(7) 0.2180(4) 0.0170(14) Uani 1 1 d . . .
H9 H 0.3996 0.5485 0.2012 0.020 Uiso 1 1 calc R U .
C10 C 0.4069(3) 0.8954(7) 0.2162(4) 0.0189(15) Uani 1 1 d . . .
H10 H 0.4061 0.9932 0.1984 0.023 Uiso 1 1 calc R U .
C11 C 0.4115(2) 0.8134(7) 0.7902(3) 0.0183(12) Uani 1 1 d . . .
H11 H 0.4304 0.9055 0.8226 0.022 Uiso 1 1 calc R U .
C12 C 0.3901(3) 0.7584(7) 0.0919(3) 0.0181(13) Uani 1 1 d . . .
H12 H 0.4090 0.6655 0.0886 0.022 Uiso 1 1 calc R U .
C13 C 0.4375(3) 0.6844(7) 0.8505(4) 0.0240(15) Uani 1 1 d . . .
H13A H 0.4196 0.5922 0.8206 0.036 Uiso 1 1 calc R U .
H13B H 0.4278 0.6972 0.8920 0.036 Uiso 1 1 calc R U .
H13C H 0.4816 0.6810 0.8774 0.036 Uiso 1 1 calc R U .
C14 C 0.4195(3) 0.8869(7) 0.0760(4) 0.0239(14) Uani 1 1 d . . .
H14A H 0.3967 0.9772 0.0686 0.036 Uiso 1 1 calc R U .
H14B H 0.4191 0.8675 0.0263 0.036 Uiso 1 1 calc R U .
H14C H 0.4614 0.8985 0.1230 0.036 Uiso 1 1 calc R U .
C15 C 0.3429(3) 0.8265(6) 0.7491(3) 0.0177(12) Uani 1 1 d . . .
C16 C 0.3037(3) 0.7497(7) 0.6788(3) 0.0240(14) Uani 1 1 d . . .
H16 H 0.3194 0.6913 0.6541 0.029 Uiso 1 1 calc R U .
C17 C 0.2401(3) 0.7556(7) 0.6420(4) 0.0284(16) Uani 1 1 d . . .
H17 H 0.2136 0.7043 0.5922 0.034 Uiso 1 1 calc R U .
C18 C 0.2171(3) 0.8345(7) 0.6779(4) 0.0273(15) Uani 1 1 d . . .
H18 H 0.1746 0.8361 0.6539 0.033 Uiso 1 1 calc R U .
C19 C 0.2561(3) 0.9145(7) 0.7509(4) 0.0216(14) Uani 1 1 d . . .
C20 C 0.2328(4) 0.9973(8) 0.7890(4) 0.0289(16) Uani 1 1 d . . .
H20 H 0.1905 0.9946 0.7665 0.035 Uiso 1 1 calc R U .
C21 C 0.2688(4) 1.0799(7) 0.8562(4) 0.0315(17) Uani 1 1 d . . .
H21 H 0.2516 1.1354 0.8798 0.038 Uiso 1 1 calc R U .
C22 C 0.3315(4) 1.0846(7) 0.8916(4) 0.0279(17) Uani 1 1 d . . .
H22 H 0.3566 1.1451 0.9381 0.034 Uiso 1 1 calc R U .
C23 C 0.3566(3) 1.0020(7) 0.8589(3) 0.0218(14) Uani 1 1 d . . .
H23 H 0.3994 1.0030 0.8845 0.026 Uiso 1 1 calc R U .
C24 C 0.3198(3) 0.9142(6) 0.7871(4) 0.0193(13) Uani 1 1 d . . .
C25 C 0.3220(3) 0.7514(6) 0.0260(3) 0.0166(12) Uani 1 1 d . . .
C26 C 0.2814(3) 0.8247(7) 0.0362(3) 0.0194(12) Uani 1 1 d . . .
H26 H 0.2956 0.8765 0.0860 0.023 Uiso 1 1 calc R U .
C27 C 0.2184(3) 0.8249(7) -0.0261(3) 0.0219(13) Uani 1 1 d . . .
H27 H 0.1909 0.8758 -0.0175 0.026 Uiso 1 1 calc R U .
C28 C 0.1972(3) 0.7521(7) -0.0985(3) 0.0222(14) Uani 1 1 d . . .
H28 H 0.1550 0.7523 -0.1400 0.027 Uiso 1 1 calc R U .
C29 C 0.2382(3) 0.6761(6) -0.1118(3) 0.0174(13) Uani 1 1 d . . .
C30 C 0.2165(3) 0.5990(7) -0.1869(4) 0.0262(15) Uani 1 1 d . . .
H30 H 0.1746 0.6026 -0.2294 0.031 Uiso 1 1 calc R U .
C31 C 0.2550(4) 0.5208(7) -0.1983(4) 0.0293(17) Uani 1 1 d . . .
H31 H 0.2399 0.4710 -0.2488 0.035 Uiso 1 1 calc R U .
C32 C 0.3171(4) 0.5128(7) -0.1360(4) 0.0252(16) Uani 1 1 d . . .
H32 H 0.3433 0.4542 -0.1440 0.030 Uiso 1 1 calc R U .
C33 C 0.3402(3) 0.5887(7) -0.0640(4) 0.0218(14) Uani 1 1 d . . .
H33 H 0.3825 0.5860 -0.0234 0.026 Uiso 1 1 calc R U .
C34 C 0.3010(3) 0.6722(6) -0.0493(3) 0.0167(12) Uani 1 1 d . . .
C35 C 0.7326(4) 0.4027(7) 0.4382(4) 0.0326(17) Uani 1 1 d . . .
C36 C 0.6723(4) 0.3822(7) 0.4126(4) 0.0349(18) Uani 1 1 d . . .
H36 H 0.6580 0.4186 0.4448 0.042 Uiso 1 1 calc R U .
C37 C 0.6341(3) 0.3095(8) 0.3409(4) 0.0363(16) Uani 1 1 d . . .
H37 H 0.5926 0.2972 0.3220 0.044 Uiso 1 1 calc R U .
C38 C 0.6555(4) 0.2541(8) 0.2959(5) 0.0410(19) Uani 1 1 d . . .
H38 H 0.6283 0.2044 0.2458 0.049 Uiso 1 1 calc R U .
C39 C 0.7155(3) 0.2689(9) 0.3217(4) 0.0392(17) Uani 1 1 d . . .
H39 H 0.7299 0.2266 0.2910 0.047 Uiso 1 1 calc R U .
C40 C 0.7540(4) 0.3456(8) 0.3926(5) 0.0384(18) Uani 1 1 d . . .
H40 H 0.7952 0.3596 0.4104 0.046 Uiso 1 1 calc R U .

loop_
_atom_site_aniso_label
_atom_site_aniso_U_11
_atom_site_aniso_U_22
_atom_site_aniso_U_33
_atom_site_aniso_U_23
_atom_site_aniso_U_13
_atom_site_aniso_U_12
I1 0.0312(3) 0.0104(2) 0.0151(2) 0.000 0.0133(2) 0.000
I2 0.0401(2) 0.01615(19) 0.01653(16) 0.00056(17) 0.01680(16) 0.0011(2)
I3 0.0204(3) 0.0245(3) 0.0235(2) 0.000 0.0094(2) 0.000
I4 0.0321(2) 0.0322(3) 0.0297(2) -0.0032(2) 0.01838(18) -0.0076(2)
Cl1 0.0423(12) 0.0528(12) 0.0303(9) -0.0010(8) 0.0114(9) -0.0053(10)
S1 0.0260(10) 0.0141(7) 0.0178(8) 0.0001(6) 0.0150(8) -0.0005(7)
S2 0.0232(10) 0.0149(7) 0.0171(8) 0.0010(6) 0.0128(7) 0.0017(7)
S3 0.0232(9) 0.0128(7) 0.0122(7) -0.0003(6) 0.0098(7) -0.0023(6)
S4 0.0238(9) 0.0123(7) 0.0142(8) -0.0002(6) 0.0096(7) 0.0009(7)
N1 0.018(2) 0.016(2) 0.0146(18) 0.001(2) 0.0110(18) 0.005(2)
N2 0.020(2) 0.011(2) 0.0156(19) -0.002(2) 0.0099(18) -0.002(2)
C1 0.016(3) 0.014(3) 0.015(2) 0.004(3) 0.008(2) 0.001(3)
C2 0.016(2) 0.013(3) 0.015(2) -0.002(3) 0.008(2) -0.003(3)
C3 0.019(4) 0.014(3) 0.021(3) -0.002(2) 0.015(3) 0.000(2)
C4 0.019(4) 0.013(3) 0.013(3) 0.000(2) 0.008(3) -0.002(2)
C5 0.013(3) 0.015(3) 0.018(3) 0.001(2) 0.008(3) -0.001(2)
C6 0.022(4) 0.013(3) 0.011(3) 0.004(2) 0.006(3) 0.004(2)
C7 0.024(4) 0.015(3) 0.021(3) 0.001(2) 0.016(3) -0.003(3)
C8 0.024(4) 0.014(3) 0.029(4) -0.004(3) 0.018(3) -0.001(3)
C9 0.018(4) 0.017(3) 0.011(3) 0.000(2) 0.004(3) -0.004(3)
C10 0.019(4) 0.020(3) 0.019(3) 0.000(2) 0.011(3) -0.001(3)
C11 0.021(3) 0.022(3) 0.016(2) -0.002(3) 0.012(2) -0.001(3)
C12 0.020(3) 0.020(3) 0.014(2) -0.002(2) 0.009(2) -0.001(3)
C13 0.026(4) 0.031(4) 0.023(3) 0.011(3) 0.019(3) 0.011(3)
C14 0.020(3) 0.032(4) 0.017(3) 0.003(3) 0.009(3) -0.004(3)
C15 0.023(3) 0.014(3) 0.021(3) 0.003(2) 0.015(2) 0.002(3)
C16 0.022(3) 0.031(4) 0.020(3) -0.002(2) 0.012(3) 0.002(3)
C17 0.030(4) 0.031(4) 0.019(3) -0.003(3) 0.010(3) -0.003(3)
C18 0.022(3) 0.033(4) 0.028(3) 0.006(3) 0.014(3) 0.003(3)
C19 0.021(3) 0.027(3) 0.021(3) 0.003(3) 0.014(3) 0.007(3)
C20 0.029(4) 0.034(4) 0.031(4) 0.006(3) 0.021(3) 0.013(3)
C21 0.040(5) 0.027(4) 0.039(4) 0.004(3) 0.029(4) 0.015(3)
C22 0.036(5) 0.028(4) 0.019(3) -0.002(3) 0.014(3) 0.007(3)
C23 0.024(4) 0.027(3) 0.018(3) 0.003(3) 0.014(3) 0.007(3)
C24 0.027(4) 0.017(3) 0.018(3) 0.005(2) 0.015(3) 0.007(3)
C25 0.020(3) 0.016(3) 0.015(2) 0.004(2) 0.010(2) -0.003(2)
C26 0.026(3) 0.018(3) 0.017(2) -0.004(2) 0.014(2) 0.000(3)
C27 0.019(3) 0.023(3) 0.028(3) -0.002(3) 0.016(3) -0.001(3)
C28 0.018(3) 0.025(4) 0.021(3) 0.002(2) 0.009(2) -0.003(3)
C29 0.023(3) 0.011(3) 0.016(3) -0.002(2) 0.010(3) -0.004(3)
C30 0.027(4) 0.027(4) 0.020(3) -0.004(3) 0.010(3) -0.012(3)
C31 0.043(5) 0.029(4) 0.019(3) -0.009(3) 0.019(4) -0.008(3)
C32 0.035(5) 0.023(3) 0.027(4) -0.005(3) 0.023(4) -0.003(3)
C33 0.023(4) 0.022(3) 0.021(3) -0.001(3) 0.013(3) -0.006(3)
C34 0.019(3) 0.016(3) 0.017(3) 0.000(2) 0.011(3) -0.002(2)
C35 0.040(5) 0.021(4) 0.031(4) 0.001(3) 0.016(4) -0.002(3)
C36 0.039(5) 0.025(4) 0.038(4) 0.008(3) 0.020(4) 0.008(3)
C37 0.036(4) 0.024(4) 0.048(4) -0.005(4) 0.023(3) -0.003(4)
C38 0.045(5) 0.033(4) 0.048(4) -0.003(3) 0.028(4) -0.008(4)
C39 0.048(5) 0.034(4) 0.051(4) -0.001(4) 0.037(4) -0.006(4)
C40 0.036(4) 0.034(4) 0.048(4) 0.006(3) 0.025(4) 0.004(3)

loop_
_atom_type_symbol
_atom_type_description
_atom_type_scat_dispersion_real
_atom_type_scat_dispersion_imag
_atom_type_scat_source
C C 0.0033 0.0016 'International Tables Vol C Tables 4.2.6.8 and 6.1.1.4'
H H 0.0000 0.0000 'International Tables Vol C Tables 4.2.6.8 and 6.1.1.4'
N N 0.0061 0.0033 'International Tables Vol C Tables 4.2.6.8 and 6.1.1.4'
S S 0.1246 0.1234 'International Tables Vol C Tables 4.2.6.8 and 6.1.1.4'
Cl Cl 0.1484 0.1585 'International Tables Vol C Tables 4.2.6.8 and 6.1.1.4'
I I -0.4742 1.8119 'International Tables Vol C Tables 4.2.6.8 and 6.1.1.4'

loop_
_geom_angle_atom_site_label_1
_geom_angle_atom_site_label_2
_geom_angle_atom_site_label_3
_geom_angle
_geom_angle_site_symmetry_3
I2 I1 I2 179.97(2) 2_656
I4 I3 I4 179.45(3) 2_655
C1 S1 C3 93.8(3) .
C4 S2 C1 94.3(3) .
C2 S3 C5 94.1(3) .
C2 S4 C6 93.8(3) .
C8 N1 C7 111.2(4) .
C8 N1 C11 122.0(5) .
C7 N1 C11 125.1(5) .
C9 N2 C10 111.1(4) .
C9 N2 C12 122.8(5) .
C10 N2 C12 125.7(5) .
C2 C1 S2 120.7(5) .
C2 C1 S1 121.1(5) .
S2 C1 S1 118.1(3) .
C1 C2 S4 120.9(5) .
C1 C2 S3 120.4(5) .
S4 C2 S3 118.7(3) .
C7 C3 C4 108.2(6) .
C7 C3 S1 135.1(5) .
C4 C3 S1 116.6(6) .
C8 C4 C3 106.8(7) .
C8 C4 S2 136.3(5) .
C3 C4 S2 116.8(6) .
C9 C5 C6 108.6(6) .
C9 C5 S3 136.2(5) .
C6 C5 S3 115.2(5) .
C10 C6 C5 106.8(6) .
C10 C6 S4 135.1(5) .
C5 C6 S4 118.0(5) .
N1 C7 C3 105.9(5) .
N1 C8 C4 107.8(5) .
C5 C9 N2 107.4(5) .
N2 C10 C6 106.0(5) .
N1 C11 C13 111.8(5) .
N1 C11 C15 111.3(4) .
C13 C11 C15 111.2(5) .
N2 C12 C14 110.6(5) .
N2 C12 C25 111.6(4) .
C14 C12 C25 110.8(5) .
C16 C15 C24 119.9(6) .
C16 C15 C11 120.6(5) .
C24 C15 C11 119.4(5) .
C15 C16 C17 121.3(6) .
C18 C17 C16 120.0(6) .
C17 C18 C19 120.4(6) .
C18 C19 C20 121.1(6) .
C18 C19 C24 120.4(6) .
C20 C19 C24 118.5(6) .
C21 C20 C19 122.0(7) .
C20 C21 C22 120.4(7) .
C23 C22 C21 119.9(6) .
C22 C23 C24 121.3(6) .
C19 C24 C23 117.8(6) .
C19 C24 C15 117.9(5) .
C23 C24 C15 124.3(6) .
C26 C25 C34 119.8(5) .
C26 C25 C12 120.7(5) .
C34 C25 C12 119.5(5) .
C25 C26 C27 121.3(5) .
C28 C27 C26 120.2(5) .
C27 C28 C29 120.1(6) .
C34 C29 C28 120.2(5) .
C34 C29 C30 119.2(6) .
C28 C29 C30 120.6(6) .
C31 C30 C29 120.8(6) .
C30 C31 C32 120.7(6) .
C33 C32 C31 120.5(7) .
C32 C33 C34 120.6(6) .
C29 C34 C33 118.2(5) .
C29 C34 C25 118.4(5) .
C33 C34 C25 123.4(5) .
C40 C35 C36 120.5(7) .
C40 C35 Cl1 120.8(6) .
C36 C35 Cl1 118.7(6) .
C37 C36 C35 119.2(7) .
C36 C37 C38 120.0(7) .
C37 C38 C39 121.6(7) .
C40 C39 C38 118.8(7) .
C39 C40 C35 119.8(7) .

loop_
_geom_bond_atom_site_label_1
_geom_bond_atom_site_label_2
_geom_bond_distance
_geom_bond_site_symmetry_2
I1 I2 2.9281(3) .
I1 I2 2.9281(3) 2_656
I3 I4 2.9465(4) .
I3 I4 2.9466(4) 2_655
Cl1 C35 1.734(7) .
S1 C1 1.735(6) .
S1 C3 1.739(7) .
S2 C4 1.723(6) .
S2 C1 1.728(6) .
S3 C2 1.732(6) .
S3 C5 1.749(6) .
S4 C2 1.725(6) .
S4 C6 1.726(6) .
N1 C8 1.345(8) .
N1 C7 1.373(8) .
N1 C11 1.488(6) .
N2 C9 1.358(7) .
N2 C10 1.369(7) .
N2 C12 1.481(6) .
C1 C2 1.409(6) .
C3 C7 1.379(9) .
C3 C4 1.415(7) .
C4 C8 1.374(9) .
C5 C9 1.347(9) .
C5 C6 1.416(7) .
C6 C10 1.393(9) .
C11 C13 1.529(8) .
C11 C15 1.530(8) .
C12 C14 1.523(8) .
C12 C25 1.530(8) .
C15 C16 1.369(8) .
C15 C24 1.432(8) .
C16 C17 1.416(9) .
C17 C18 1.356(9) .
C18 C19 1.414(9) .
C19 C20 1.414(9) .
C19 C24 1.421(9) .
C20 C21 1.345(10) .
C21 C22 1.400(11) .
C22 C23 1.367(9) .
C23 C24 1.429(8) .
C25 C26 1.368(8) .
C25 C34 1.441(7) .
C26 C27 1.420(8) .
C27 C28 1.369(8) .
C28 C29 1.420(8) .
C29 C34 1.418(8) .
C29 C30 1.428(8) .
C30 C31 1.355(10) .
C31 C32 1.405(10) .
C32 C33 1.371(8) .
C33 C34 1.433(9) .
C35 C40 1.388(10) .
C35 C36 1.394(11) .
C36 C37 1.362(9) .
C37 C38 1.373(9) .
C38 C39 1.379(10) .
C39 C40 1.372(10) .
